data_7201202
loop_
_publ_author_name
'Dean, Pamela M.'
'Golding, Jacob J.'
'Pringle, Jennifer M.'
'Forsyth, Maria'
'Skelton, Brian W.'
'White, Allan H.'
'MacFarlane, Douglas R.'

_publ_section_title
;
 The effect of alkyl chain length in a series of novel
 N-alkyl-3-benzylimidazolium iodide salts
;
_journal_issue 11
_journal_name_full CrystEngComm
_journal_page_first 2456
_journal_paper_doi 10.1039/b906142h
_journal_volume 11
_journal_year 2009
_chemical_formula_moiety 'C12 H15 N2, I'
_chemical_formula_sum 'C12 H15 I N2'
_chemical_formula_weight 314.16
_chemical_name_systematic
;
?
;
_space_group_IT_number 61
_symmetry_cell_setting orthorhombic
_symmetry_space_group_name_Hall '-P 2ac 2ab'
_symmetry_space_group_name_H-M 'P b c a'
_atom_sites_solution_hydrogens geom
_atom_sites_solution_primary direct
_atom_sites_solution_secondary difmap
_audit_creation_date 2009-02-11T16:28:30-00:00
_audit_creation_method 'WinGX routine CIF_UPDATE'
_cell_angle_alpha 90
_cell_angle_beta 90
_cell_angle_gamma 90
_cell_formula_units_Z 8
_cell_length_a 12.5337(1)
_cell_length_b 11.6484(1)
_cell_length_c 17.1447(2)
_cell_measurement_reflns_used 72687
_cell_measurement_temperature 100(2)
_cell_measurement_theta_max 43.4336
_cell_measurement_theta_min 3.5565
_cell_volume 2503.08(4)
_computing_cell_refinement
;
CrysAlis RED, Oxford Diffraction Ltd.,
Version 1.171.32.29 (release 10-06-2008 CrysAlis171 .NET)
(compiled Jun 10 2008,16:49:55)
;
_computing_data_collection
;
CrysAlis CCD, Oxford Diffraction Ltd.,
Version 1.171.32.29 (release 10-06-2008 CrysAlis171 .NET)
(compiled Jun 10 2008,16:49:55)
;
_computing_data_reduction
;
CrysAlis RED, Oxford Diffraction Ltd.,
Version 1.171.32.29 (release 10-06-2008 CrysAlis171 .NET)
(compiled Jun 10 2008,16:49:55)
;
_computing_molecular_graphics OrtepII
_computing_publication_material WinGX
_computing_structure_refinement 'SHELXL-97 (Sheldrick, 1997)'
_diffrn_ambient_temperature 100(2)
_diffrn_detector_area_resol_mean 10.4738
_diffrn_measured_fraction_theta_full 0.993
_diffrn_measured_fraction_theta_max 0.993
_diffrn_measurement_device_type
;
Oxford Diffraction Gemini diffractometer
;
_diffrn_measurement_method '\w scans'
_diffrn_orient_matrix_UB_11 0.0421318353
_diffrn_orient_matrix_UB_12 -0.0370420462
_diffrn_orient_matrix_UB_13 -0.0123698059
_diffrn_orient_matrix_UB_21 -0.0430019864
_diffrn_orient_matrix_UB_22 -0.0394527492
_diffrn_orient_matrix_UB_23 -0.0044687756
_diffrn_orient_matrix_UB_31 -0.0082954707
_diffrn_orient_matrix_UB_32 0.0162104802
_diffrn_orient_matrix_UB_33 -0.0391696902
_diffrn_radiation_monochromator graphite
_diffrn_radiation_type MoK\a
_diffrn_radiation_wavelength 0.71073
_diffrn_reflns_av_R_equivalents 0.0315
_diffrn_reflns_av_unetI/netI 0.0131
_diffrn_reflns_limit_h_max 24
_diffrn_reflns_limit_h_min -24
_diffrn_reflns_limit_k_max 22
_diffrn_reflns_limit_k_min -22
_diffrn_reflns_limit_l_max 33
_diffrn_reflns_limit_l_min -33
_diffrn_reflns_number 169801
_diffrn_reflns_theta_full 43.64
_diffrn_reflns_theta_max 43.64
_diffrn_reflns_theta_min 3.69
_exptl_absorpt_coefficient_mu 2.53
_exptl_absorpt_correction_T_max 0.704
_exptl_absorpt_correction_T_min 0.468
_exptl_absorpt_correction_type gaussian
_exptl_absorpt_process_details
;
CrysAlis RED, Oxford Diffraction Ltd.,
Version 1.171.32.29 (release 10-06-2008 CrysAlis171 .NET)
(compiled Jun 10 2008,16:49:55)
Numerical absorption correction based on gaussian integration over
a multifaceted crystal model
;
_exptl_crystal_colour colourless
_exptl_crystal_density_diffrn 1.667
_exptl_crystal_density_method 'not measured'
_exptl_crystal_description prism
_exptl_crystal_F_000 1232
_exptl_crystal_size_max 0.5078
_exptl_crystal_size_mid 0.2625
_exptl_crystal_size_min 0.1746
_refine_diff_density_max 0.64
_refine_diff_density_min -1.45
_refine_diff_density_rms 0.113
_refine_ls_extinction_method none
_refine_ls_goodness_of_fit_ref 1.078
_refine_ls_hydrogen_treatment constr
_refine_ls_matrix_type full
_refine_ls_number_parameters 138
_refine_ls_number_reflns 9534
_refine_ls_number_restraints 0
_refine_ls_restrained_S_all 1.078
_refine_ls_R_factor_all 0.0285
_refine_ls_R_factor_gt 0.0192
_refine_ls_shift/su_max 0.003
_refine_ls_shift/su_mean 0
_refine_ls_structure_factor_coef Fsqd
_refine_ls_weighting_details 'calc w=1/[\s^2^(Fo^2^)+(0.0255P)^2^+0.2191P] where P=(Fo^2^+2Fc^2^)/3'
_refine_ls_weighting_scheme calc
_refine_ls_wR_factor_gt 0.0474
_refine_ls_wR_factor_ref 0.0489
_reflns_number_gt 7484
_reflns_number_total 9534
_reflns_threshold_expression I>2sigma(I)
_cod_data_source_file b906142h.txt
_cod_data_source_block jak216
_cod_original_sg_symbol_Hall -p_2ac_2ab
_cod_database_code 7201202

loop_
_symmetry_equiv_pos_as_xyz
'x, y, z'
'-x+1/2, -y, z+1/2'
'x+1/2, -y+1/2, -z'
'-x, y+1/2, -z+1/2'
'-x, -y, -z'
'x-1/2, y, -z-1/2'
'-x-1/2, y-1/2, z'
'x, -y-1/2, z-1/2'

loop_
_atom_site_label
_atom_site_type_symbol
_atom_site_fract_x
_atom_site_fract_y
_atom_site_fract_z
_atom_site_U_iso_or_equiv
_atom_site_adp_type
_atom_site_occupancy
_atom_site_symmetry_multiplicity
_atom_site_calc_flag
_atom_site_refinement_flags
_atom_site_disorder_assembly
_atom_site_disorder_group
I1 I 0.618559(4) 0.466917(4) 0.653683(3) 0.014790(10) Uani 1 1 d . . .
N1 N 0.30038(5) 0.22443(5) 0.58013(3) 0.01236(9) Uani 1 1 d . . .
C1 C 0.38492(6) 0.28927(6) 0.53948(4) 0.01440(10) Uani 1 1 d . . .
H1A H 0.4252 0.3354 0.578 0.017 Uiso 1 1 calc R . .
H1B H 0.3517 0.3428 0.5018 0.017 Uiso 1 1 calc R . .
C11 C 0.46092(5) 0.21119(6) 0.49680(4) 0.01270(10) Uani 1 1 d . . .
C12 C 0.54385(6) 0.15706(6) 0.53650(4) 0.01501(11) Uani 1 1 d . . .
H12 H 0.5514 0.1678 0.5912 0.018 Uiso 1 1 calc R . .
C13 C 0.61574(6) 0.08738(7) 0.49665(5) 0.01730(12) Uani 1 1 d . . .
H13 H 0.6719 0.0503 0.524 0.021 Uiso 1 1 calc R . .
C14 C 0.60482(6) 0.07228(7) 0.41621(5) 0.01844(13) Uani 1 1 d . . .
H14 H 0.6543 0.0256 0.3887 0.022 Uiso 1 1 calc R . .
C15 C 0.52193(7) 0.12525(7) 0.37635(4) 0.01842(13) Uani 1 1 d . . .
H15 H 0.5143 0.1144 0.3217 0.022 Uiso 1 1 calc R . .
C16 C 0.44996(6) 0.19443(7) 0.41669(4) 0.01584(11) Uani 1 1 d . . .
H16 H 0.3931 0.2304 0.3894 0.019 Uiso 1 1 calc R . .
C2 C 0.28101(5) 0.22230(6) 0.65717(4) 0.01272(10) Uani 1 1 d . . .
C21 C 0.34268(6) 0.27780(7) 0.72045(4) 0.01852(13) Uani 1 1 d . . .
H21A H 0.2966 0.3317 0.7486 0.028 Uiso 1 1 calc R . .
H21B H 0.4033 0.3194 0.698 0.028 Uiso 1 1 calc R . .
H21C H 0.3689 0.219 0.7566 0.028 Uiso 1 1 calc R . .
N3 N 0.19349(5) 0.15823(6) 0.66845(4) 0.01367(9) Uani 1 1 d . . .
C31 C 0.14221(6) 0.13837(8) 0.74421(5) 0.01865(13) Uani 1 1 d . . .
H31A H 0.1901 0.0937 0.7777 0.028 Uiso 1 1 calc R . .
H31B H 0.0756 0.0959 0.7365 0.028 Uiso 1 1 calc R . .
H31C H 0.1267 0.2123 0.7691 0.028 Uiso 1 1 calc R . .
C4 C 0.15632(6) 0.11927(6) 0.59734(4) 0.01497(11) Uani 1 1 d . . .
H4 H 0.0954 0.0724 0.5889 0.018 Uiso 1 1 calc R . .
C5 C 0.22327(5) 0.16050(6) 0.54205(4) 0.01437(10) Uani 1 1 d . . .
H5 H 0.2183 0.1479 0.4874 0.017 Uiso 1 1 calc R . .

loop_
_atom_site_aniso_label
_atom_site_aniso_U_11
_atom_site_aniso_U_22
_atom_site_aniso_U_33
_atom_site_aniso_U_23
_atom_site_aniso_U_13
_atom_site_aniso_U_12
I1 0.01305(2) 0.01556(2) 0.01576(2) -0.000830(10) 0.000250(10) 0.000410(10)
N1 0.0116(2) 0.0138(2) 0.0117(2) -0.00127(17) -0.00010(16) -0.00010(17)
C1 0.0147(2) 0.0131(2) 0.0154(3) 0.0002(2) 0.0022(2) -0.0003(2)
C11 0.0124(2) 0.0135(2) 0.0122(2) 0.00114(19) 0.00083(19) -0.00078(19)
C12 0.0135(2) 0.0164(3) 0.0151(3) 0.0018(2) -0.0019(2) -0.0009(2)
C13 0.0126(2) 0.0157(3) 0.0237(3) 0.0028(2) -0.0004(2) -0.0001(2)
C14 0.0176(3) 0.0141(3) 0.0236(3) 0.0002(2) 0.0061(2) 0.0004(2)
C15 0.0229(3) 0.0180(3) 0.0144(3) -0.0004(2) 0.0040(2) 0.0004(2)
C16 0.0171(3) 0.0177(3) 0.0128(2) 0.0013(2) 0.0003(2) 0.0020(2)
C2 0.0110(2) 0.0146(2) 0.0126(2) -0.0004(2) -0.00052(19) 0.00059(18)
C21 0.0175(3) 0.0237(3) 0.0143(3) -0.0033(2) -0.0016(2) -0.0031(2)
N3 0.0110(2) 0.0159(2) 0.0141(2) 0.00018(18) 0.00007(17) 0.00015(18)
C31 0.0161(3) 0.0227(3) 0.0171(3) 0.0022(2) 0.0032(2) -0.0004(2)
C4 0.0120(2) 0.0149(3) 0.0180(3) -0.0019(2) -0.0020(2) 0.0001(2)
C5 0.0132(2) 0.0154(3) 0.0145(3) -0.0028(2) -0.0022(2) 0.0005(2)

loop_
_atom_type_symbol
_atom_type_description
_atom_type_scat_dispersion_real
_atom_type_scat_dispersion_imag
_atom_type_scat_source
C C 0.0033 0.0016 'International Tables Vol C Tables 4.2.6.8 and 6.1.1.4'
H H 0 0 'International Tables Vol C Tables 4.2.6.8 and 6.1.1.4'
N N 0.0061 0.0033 'International Tables Vol C Tables 4.2.6.8 and 6.1.1.4'
I I -0.4742 1.8119 'International Tables Vol C Tables 4.2.6.8 and 6.1.1.4'

loop_
_geom_angle_atom_site_label_1
_geom_angle_atom_site_label_2
_geom_angle_atom_site_label_3
_geom_angle
_geom_angle_site_symmetry_1
_geom_angle_site_symmetry_3
_geom_angle_publ_flag
C2 N1 C5 109.14(6) . . ?
C2 N1 C1 127.12(6) . . ?
C5 N1 C1 123.64(6) . . ?
N1 C1 C11 111.98(6) . . ?
N1 C1 H1A 109.2 . . ?
C11 C1 H1A 109.2 . . ?
N1 C1 H1B 109.2 . . ?
C11 C1 H1B 109.2 . . ?
H1A C1 H1B 107.9 . . ?
C12 C11 C16 119.43(7) . . ?
C12 C11 C1 120.51(6) . . ?
C16 C11 C1 120.05(6) . . ?
C13 C12 C11 120.47(7) . . ?
C13 C12 H12 119.8 . . ?
C11 C12 H12 119.8 . . ?
C12 C13 C14 119.64(7) . . ?
C12 C13 H13 120.2 . . ?
C14 C13 H13 120.2 . . ?
C15 C14 C13 120.22(7) . . ?
C15 C14 H14 119.9 . . ?
C13 C14 H14 119.9 . . ?
C14 C15 C16 119.81(7) . . ?
C14 C15 H15 120.1 . . ?
C16 C15 H15 120.1 . . ?
C15 C16 C11 120.42(7) . . ?
C15 C16 H16 119.8 . . ?
C11 C16 H16 119.8 . . ?
N3 C2 N1 107.46(6) . . ?
N3 C2 C21 124.36(6) . . ?
N1 C2 C21 128.18(6) . . ?
C2 C21 H21A 109.5 . . ?
C2 C21 H21B 109.5 . . ?
H21A C21 H21B 109.5 . . ?
C2 C21 H21C 109.5 . . ?
H21A C21 H21C 109.5 . . ?
H21B C21 H21C 109.5 . . ?
C2 N3 C4 109.35(6) . . ?
C2 N3 C31 125.01(6) . . ?
C4 N3 C31 125.56(6) . . ?
N3 C31 H31A 109.5 . . ?
N3 C31 H31B 109.5 . . ?
H31A C31 H31B 109.5 . . ?
N3 C31 H31C 109.5 . . ?
H31A C31 H31C 109.5 . . ?
H31B C31 H31C 109.5 . . ?
C5 C4 N3 107.00(6) . . ?
C5 C4 H4 126.5 . . ?
N3 C4 H4 126.5 . . ?
C4 C5 N1 107.06(6) . . ?
C4 C5 H5 126.5 . . ?
N1 C5 H5 126.5 . . ?

loop_
_geom_bond_atom_site_label_1
_geom_bond_atom_site_label_2
_geom_bond_distance
_geom_bond_site_symmetry_2
_geom_bond_publ_flag
N1 C2 1.3432(9) . ?
N1 C5 1.3838(9) . ?
N1 C1 1.4761(9) . ?
C1 C11 1.5066(10) . ?
C1 H1A 0.99 . ?
C1 H1B 0.99 . ?
C11 C12 1.3933(10) . ?
C11 C16 1.3941(10) . ?
C12 C13 1.3920(11) . ?
C12 H12 0.95 . ?
C13 C14 1.3970(12) . ?
C13 H13 0.95 . ?
C14 C15 1.3882(12) . ?
C14 H14 0.95 . ?
C15 C16 1.3934(11) . ?
C15 H15 0.95 . ?
C16 H16 0.95 . ?
C2 N3 1.3409(9) . ?
C2 C21 1.4805(10) . ?
C21 H21A 0.98 . ?
C21 H21B 0.98 . ?
C21 H21C 0.98 . ?
N3 C4 1.3818(10) . ?
N3 C31 1.4675(10) . ?
C31 H31A 0.98 . ?
C31 H31B 0.98 . ?
C31 H31C 0.98 . ?
C4 C5 1.3540(11) . ?
C4 H4 0.95 . ?
C5 H5 0.95 . ?

loop_
_cod_related_entry_id
_cod_related_entry_database
_cod_related_entry_code
1 ChemSpider 24771220
